data_7719906
loop_
_publ_author_name
'Subiksha, Vengidusamy Srinivasan'
'Archana, P. P. Sanak'
'Palanisami, Nallasamy'

_publ_section_title
;
 Enhancement of second harmonic generation (SHG) in ferrocene appended
 T-shaped chromophores: Impact of cyanovinylene moiety with TICT effect
 and theoretical insights
;
_journal_name_full 'Dalton Transactions'
_journal_paper_doi 10.1039/D5DT02127H
_journal_year 2025
_chemical_formula_moiety 'C50 H39 Fe2 N3 O2'
_chemical_formula_sum 'C50 H39 Fe2 N3 O2'
_chemical_formula_weight 825.576
_space_group_crystal_system triclinic
_space_group_IT_number 2
_space_group_name_Hall '-P 1'
_space_group_name_H-M_alt 'P -1'
_symmetry_Int_Tables_number 2
_atom_sites_solution_primary dual
_audit_creation_date 2024-05-30
_audit_creation_method
;
Olex2 1.5
(compiled 2024.02.16 svn.r378c4104 for OlexSys, GUI svn.r6928)
;
_audit_update_record
;
2024-07-07 deposited with the CCDC.	2025-11-24 downloaded from the CCDC.
;
_cell_angle_alpha 106.557(3)
_cell_angle_beta 93.731(3)
_cell_angle_gamma 113.053(3)
_cell_formula_units_Z 2
_cell_length_a 11.8348(9)
_cell_length_b 12.1373(10)
_cell_length_c 15.8828(12)
_cell_measurement_reflns_used 9988
_cell_measurement_temperature 300(2)
_cell_measurement_theta_max 21.94
_cell_measurement_theta_min 2.31
_cell_volume 1971.4(3)
_computing_cell_refinement 'Bruker APEX4/SAINT'
_computing_data_collection 'Bruker APEX4'
_computing_data_reduction 'Bruker APEX4/SAINT'
_computing_molecular_graphics 'Olex2 1.5 (Dolomanov et al., 2009)'
_computing_publication_material 'Olex2 1.5 (Dolomanov et al., 2009)'
_computing_structure_refinement 'olex2.refine 1.5 (Bourhis et al., 2015)'
_computing_structure_solution 'SHELXT 2018/2 (Sheldrick, 2018)'
_diffrn_ambient_temperature 300.00
_diffrn_measured_fraction_theta_full 0.9999
_diffrn_measured_fraction_theta_max 0.9989
_diffrn_measurement_device_type 'Bruker D8 QUEST diffractometer with PHOTON II detector'
_diffrn_measurement_method '\f and \w scans'
_diffrn_radiation_type 'Mo K\a'
_diffrn_radiation_wavelength 0.71073
_diffrn_reflns_av_R_equivalents 0.0951
_diffrn_reflns_av_unetI/netI 0.0757
_diffrn_reflns_Laue_measured_fraction_full 0.9999
_diffrn_reflns_Laue_measured_fraction_max 0.9989
_diffrn_reflns_limit_h_max 15
_diffrn_reflns_limit_h_min -15
_diffrn_reflns_limit_k_max 15
_diffrn_reflns_limit_k_min -15
_diffrn_reflns_limit_l_max 20
_diffrn_reflns_limit_l_min -20
_diffrn_reflns_number 80686
_diffrn_reflns_point_group_measured_fraction_full 0.9999
_diffrn_reflns_point_group_measured_fraction_max 0.9989
_diffrn_reflns_theta_full 25.2417
_diffrn_reflns_theta_max 27.91
_diffrn_reflns_theta_min 1.91
_exptl_absorpt_coefficient_mu 0.781
_exptl_absorpt_correction_T_max 0.7456
_exptl_absorpt_correction_T_min 0.6793
_exptl_absorpt_correction_type multi-scan
_exptl_absorpt_process_details 'SADAABS (BRUKER)'
_exptl_crystal_colour red
_exptl_crystal_colour_primary red
_exptl_crystal_density_diffrn 1.391
_exptl_crystal_description plate
_exptl_crystal_F_000 857.918
_exptl_crystal_size_max 0.286
_exptl_crystal_size_mid 0.178
_exptl_crystal_size_min 0.04
_refine_diff_density_max 0.6844
_refine_diff_density_min -0.7758
_refine_diff_density_rms 0.1532
_refine_ls_d_res_high 0.7591
_refine_ls_d_res_low 10.6690
_refine_ls_goodness_of_fit_ref 1.1376
_refine_ls_hydrogen_treatment constr
_refine_ls_matrix_type full
_refine_ls_number_constraints 89
_refine_ls_number_parameters 531
_refine_ls_number_reflns 9439
_refine_ls_number_restraints 40
_refine_ls_restrained_S_all 1.1350
_refine_ls_R_factor_all 0.1604
_refine_ls_R_factor_gt 0.0674
_refine_ls_shift/su_max -0.0064
_refine_ls_shift/su_mean 0.0002
_refine_ls_structure_factor_coef Fsqd
_refine_ls_weighting_details 'w=1/[\s^2^(Fo^2^)+(0.0392P)^2^+1.6926P] where P=(Fo^2^+2Fc^2^)/3'
_refine_ls_weighting_scheme calc
_refine_ls_wR_factor_gt 0.1162
_refine_ls_wR_factor_ref 0.1600
_reflns_Friedel_coverage 0.0
_reflns_limit_h_max 15
_reflns_limit_h_min -15
_reflns_limit_k_max 15
_reflns_limit_k_min -15
_reflns_limit_l_max 20
_reflns_limit_l_min 0
_reflns_number_gt 4765
_reflns_number_total 9439
_reflns_threshold_expression I>=2u(I)
_cod_data_source_file d5dt02127h2.cif
_cod_data_source_block SVS_92_B_160524_0m_a
_cod_database_code 7719906
_olex2_refinement_description
;
1. Fixed Uiso
 At 1.2 times of:
  All C(H) groups, All C(H,H) groups
 At 1.5 times of:
  All C(H,H,H) groups
2. Restrained distances
 Fe02-C011 \\sim Fe02-C0
 with sigma of 0.02
 Fe02-C01F \\sim Fe02-C01g
 with sigma of 0.02
 Fe02-C01H \\sim Fe02-C1
 with sigma of 0.02
 Fe02-C01I \\sim Fe02-C3
 with sigma of 0.02
 Fe02-C01K \\sim Fe02-C2
 with sigma of 0.02
 C011-C01H \\sim C0-C1
 with sigma of 0.02
 C011-C01I \\sim C0-C3
 with sigma of 0.02
 C01F-C01H \\sim C01g-C1
 with sigma of 0.02
 C01F-C01K \\sim C01g-C2
 with sigma of 0.02
 C01I-C01K \\sim C3-C2
 with sigma of 0.02
 Fe02-C011 \\sim Fe02-C0
 with sigma of 0.04
 Fe02-C01F \\sim Fe02-C01g
 with sigma of 0.04
 Fe02-C01H \\sim Fe02-C1
 with sigma of 0.04
 Fe02-C01I \\sim Fe02-C3
 with sigma of 0.04
 Fe02-C01K \\sim Fe02-C2
 with sigma of 0.04
 C011-C01F \\sim C0-C01g
 with sigma of 0.04
 C011-C01K \\sim C0-C2
 with sigma of 0.04
 C01F-C01I \\sim C01g-C3
 with sigma of 0.04
 C01H-C01I \\sim C1-C3
 with sigma of 0.04
 C01H-C01K \\sim C1-C2
 with sigma of 0.04
3. Uiso/Uaniso restraints and constraints
Uanis(C1) = Uanis(C01H)
Uanis(C0) = Uanis(C011)
Uanis(C3) = Uanis(C01I)
Uanis(C01K) = Uanis(C2)
Uanis(C01g) = Uanis(C01F)
4. Others
 Sof(C1)=Sof(C01g)=Sof(C2)=Sof(C3)=Sof(C0)=Sof(H2)=Sof(H3)=Sof(H0)=Sof(H1)=
 Sof(H01q)=1-FVAR(1)
 Sof(C01H)=Sof(C01F)=Sof(C01K)=Sof(C01I)=Sof(C011)=Sof(H01m)=Sof(H01j)=
 Sof(H011)=Sof(H01i)=Sof(H01h)=FVAR(1)
5.a Secondary CH2 refined with riding coordinates:
 C017(H01a,H01b), C01E(H01f,H01g), C01J(H01k,H01l)
5.b Aromatic/amide H refined with riding coordinates:
 C01A(H01c), C018(H018), C014(H014), C00Y(H00Y), C012(H012), C019(H019),
 C01C(H01d), C01D(H01e), C016(H016), C013(H013), C015(H015), C00Z(H00Z),
 C00V(H00V), C2(H2), C3(H3), C0(H0), C1(H1), C01g(H01q), C01K(H01m), C01I(H01j),
  C011(H011), C01H(H01i), C01F(H01h), C00X(H00X), C00W(H00W), C00P(H00P),
 C00Q(H00Q), C00R(H00R), C00J(H00J), C00G(H00G), C00C(H00C), C00F(H00F),
 C00E(H00E), C00M(H00M), C00N(H00N)
5.c Idealised Me refined as rotating group:
 C01L(H01n,H01o,H01p)
;
_olex2_submission_special_instructions 'No special instructions were received'

loop_
_space_group_symop_id
_space_group_symop_operation_xyz
1 x,y,z
2 -x,-y,-z

loop_
_atom_site_label
_atom_site_type_symbol
_atom_site_fract_x
_atom_site_fract_y
_atom_site_fract_z
_atom_site_U_iso_or_equiv
_atom_site_adp_type
_atom_site_occupancy
_atom_site_refinement_flags_posn
_atom_site_refinement_flags_occupancy
_atom_site_disorder_group
Fe01 Fe 0.86412(6) 1.15597(5) 0.94938(4) 0.0590(2) Uani 1.000000 . . .
Fe02 Fe 0.34696(6) -0.22033(6) -0.35655(4) 0.0642(2) Uani 1.000000 D . .
O003 O 0.3174(3) 0.3411(3) 0.14330(19) 0.0677(8) Uani 1.000000 . . .
O004 O 0.4801(3) 0.5967(3) 0.4330(2) 0.0824(10) Uani 1.000000 . . .
N005 N 0.3728(3) 0.4548(3) 0.2935(2) 0.0591(9) Uani 1.000000 . . .
C006 C 0.6091(4) 0.5044(3) 0.1515(2) 0.0472(9) Uani 1.000000 . . .
C007 C 0.5726(3) 0.4129(3) 0.0585(2) 0.0455(9) Uani 1.000000 . . .
C008 C 0.5323(4) 0.5049(3) 0.2146(2) 0.0467(9) Uani 1.000000 . . .
C009 C 0.6995(4) 0.6846(4) 0.3319(2) 0.0519(10) Uani 1.000000 . . .
C00A C 0.5777(4) 0.5916(3) 0.3019(2) 0.0469(9) Uani 1.000000 . . .
C00B C 0.5108(4) 0.2415(4) -0.1179(2) 0.0461(9) Uani 1.000000 . . .
C00C C 0.5954(4) 0.3677(4) -0.0953(2) 0.0518(10) Uani 1.000000 . . .
C00D C 0.8559(4) 0.9380(4) 0.6041(2) 0.0515(10) Uani 1.000000 . . .
C00E C 0.4907(4) 0.2859(4) 0.0368(2) 0.0502(10) Uani 1.000000 . . .
C00F C 0.4604(4) 0.2023(4) -0.0496(2) 0.0534(10) Uani 1.000000 . . .
C00G C 0.6249(4) 0.4521(4) -0.0098(3) 0.0528(10) Uani 1.000000 . . .
C00H C 0.7535(4) 0.7755(4) 0.4248(2) 0.0522(10) Uani 1.000000 . . .
C00I C 0.3961(4) 0.4208(4) 0.2073(3) 0.0541(10) Uani 1.000000 . . .
C00J C 0.7321(4) 0.5995(4) 0.1822(3) 0.0588(11) Uani 1.000000 . . .
C00K C 0.9089(4) 1.0168(4) 0.7003(3) 0.0544(10) Uani 1.000000 . . .
C00L C 0.4769(4) 0.1521(4) -0.2111(2) 0.0518(10) Uani 1.000000 . . .
C00M C 0.3735(4) 0.0428(4) -0.2449(3) 0.0588(11) Uani 1.000000 . . .
C00N C 0.8841(4) 1.1118(4) 0.7480(3) 0.0592(11) Uani 1.000000 . . .
C00O C 0.3312(4) -0.0551(4) -0.3329(3) 0.0620(12) Uani 1.000000 . . .
C00P C 0.6982(4) 0.8498(4) 0.4699(3) 0.0647(12) Uani 1.000000 . . .
C00Q C 0.7490(4) 0.9299(4) 0.5573(3) 0.0640(12) Uani 1.000000 . . .
C00R C 0.7750(4) 0.6854(4) 0.2680(3) 0.0646(12) Uani 1.000000 . . .
C00S C 0.4766(4) 0.5548(4) 0.3535(3) 0.0589(11) Uani 1.000000 . . .
C00T C 0.9346(4) 1.1935(4) 0.8417(3) 0.0636(12) Uani 1.000000 . . .
C00U C 0.5643(5) 0.1896(4) -0.2664(3) 0.0699(13) Uani 1.000000 . . .
C00V C 0.3972(5) -0.0733(4) -0.4037(3) 0.0735(14) Uani 1.000000 . . .
C00W C 0.8622(4) 0.7877(4) 0.4696(3) 0.0724(13) Uani 1.000000 . . .
C00X C 0.9131(4) 0.8668(4) 0.5580(3) 0.0726(13) Uani 1.000000 . . .
C00Y C 1.0287(4) 1.2000(4) 0.9067(3) 0.0732(14) Uani 1.000000 . . .
C00Z C 0.3176(7) -0.1859(5) -0.4727(3) 0.0887(17) Uani 1.000000 . . .
N010 N 0.6373(5) 0.2232(5) -0.3084(3) 0.1101(17) Uani 1.000000 . . .
C011 C 0.417(2) -0.219(2) -0.2357(9) 0.072(3) Uani 0.663(13) D P 1
C012 C 0.7406(5) 0.9714(4) 0.9144(4) 0.0761(14) Uani 1.000000 . . .
C013 C 0.2110(5) -0.1613(5) -0.3605(3) 0.0850(16) Uani 1.000000 . . .
C014 C 1.0425(5) 1.2936(5) 0.9879(3) 0.0918(18) Uani 1.000000 . . .
C015 C 0.2041(6) -0.2411(6) -0.4464(3) 0.0955(18) Uani 1.000000 . . .
C016 C 0.6778(5) 1.0475(5) 0.9309(4) 0.0817(15) Uani 1.000000 . . .
C017 C 0.2586(4) 0.3840(4) 0.3210(3) 0.0809(15) Uani 1.000000 . . .
C018 C 0.9592(7) 1.3443(5) 0.9754(3) 0.105(2) Uani 1.000000 . . .
C019 C 0.8267(5) 1.0073(6) 0.9940(5) 0.0960(19) Uani 1.000000 . . .
C01A C 0.8904(5) 1.2850(4) 0.8859(3) 0.0838(16) Uani 1.000000 . . .
C01B C 0.9898(5) 0.9790(5) 0.7435(3) 0.0816(15) Uani 1.000000 . . .
C01C C 0.8128(6) 1.1073(6) 1.0572(4) 0.0986(19) Uani 1.000000 . . .
C01D C 0.7221(6) 1.1298(6) 1.0178(4) 0.0951(17) Uani 1.000000 . . .
C01E C 0.1741(5) 0.4511(5) 0.3392(4) 0.0959(17) Uani 1.000000 . . .
C01F C 0.4630(14) -0.3087(13) -0.3679(6) 0.092(4) Uani 0.663(13) D P 1
N01G N 1.0506(6) 0.9446(6) 0.7773(3) 0.144(3) Uani 1.000000 . . .
C01H C 0.5091(9) -0.2044(11) -0.2867(6) 0.069(3) Uani 0.663(13) D P 1
C01I C 0.319(2) -0.334(2) -0.2804(15) 0.115(4) Uani 0.663(13) D P 1
C01J C 0.1145(6) 0.4613(6) 0.2595(4) 0.116(2) Uani 1.000000 . . .
C01K C 0.3456(18) -0.3883(15) -0.3597(15) 0.148(7) Uani 0.663(13) D P 1
C01L C 0.0336(7) 0.5357(8) 0.2831(5) 0.162(3) Uani 1.000000 . . .
C1 C 0.486(2) -0.259(2) -0.3210(14) 0.069(3) Uani 0.337(13) D P 2
C01g C 0.386(3) -0.377(2) -0.3955(13) 0.092(4) Uani 0.337(13) D P 2
C2 C 0.284(4) -0.403(3) -0.360(3) 0.148(7) Uani 0.337(13) D P 2
C3 C 0.303(5) -0.325(5) -0.275(3) 0.115(4) Uani 0.337(13) D P 2
C0 C 0.428(4) -0.242(5) -0.2492(19) 0.072(3) Uani 0.337(13) D P 2
H01c H 0.8286(5) 1.3020(4) 0.8607(3) 0.1006(19) Uiso 1.000000 R . .
H018 H 0.9496(7) 1.4078(5) 1.0193(3) 0.125(3) Uiso 1.000000 R . .
H014 H 1.0981(5) 1.3173(5) 1.0409(3) 0.110(2) Uiso 1.000000 R . .
H00Y H 1.0732(4) 1.1506(4) 0.8969(3) 0.0878(17) Uiso 1.000000 R . .
H012 H 0.7286(5) 0.9080(4) 0.8607(4) 0.0913(17) Uiso 1.000000 R . .
H019 H 0.8816(5) 0.9721(6) 1.0030(5) 0.115(2) Uiso 1.000000 R . .
H01d H 0.8578(6) 1.1506(6) 1.1158(4) 0.118(2) Uiso 1.000000 R . .
H01e H 0.6948(6) 1.1908(6) 1.0451(4) 0.114(2) Uiso 1.000000 R . .
H016 H 0.6155(5) 1.0437(5) 0.8899(4) 0.0980(17) Uiso 1.000000 R . .
H013 H 0.1481(5) -0.1754(5) -0.3272(3) 0.1020(19) Uiso 1.000000 R . .
H015 H 0.1361(6) -0.3172(6) -0.4798(3) 0.115(2) Uiso 1.000000 R . .
H00Z H 0.3371(7) -0.2187(5) -0.5273(3) 0.106(2) Uiso 1.000000 R . .
H00V H 0.4788(5) -0.0199(4) -0.4040(3) 0.0882(17) Uiso 1.000000 R . .
H2 H 0.206(4) -0.468(3) -0.391(3) 0.178(9) Uiso 0.337(13) R P 2
H3 H 0.243(5) -0.327(5) -0.240(3) 0.138(5) Uiso 0.337(13) R P 2
H0 H 0.468(4) -0.183(5) -0.1921(19) 0.087(4) Uiso 0.337(13) R P 2
H1 H 0.567(2) -0.210(2) -0.3240(14) 0.083(3) Uiso 0.337(13) R P 2
H01q H 0.395(3) -0.420(2) -0.4515(13) 0.111(5) Uiso 0.337(13) R P 2
H01m H 0.2928(18) -0.4668(15) -0.4020(15) 0.178(9) Uiso 0.663(13) R P 1
H01j H 0.246(2) -0.370(2) -0.2599(15) 0.138(5) Uiso 0.663(13) R P 1
H011 H 0.422(2) -0.161(2) -0.1812(9) 0.087(4) Uiso 0.663(13) R P 1
H01i H 0.5884(9) -0.1368(11) -0.2702(6) 0.083(3) Uiso 0.663(13) R P 1
H01h H 0.5026(14) -0.3212(13) -0.4162(6) 0.111(5) Uiso 0.663(13) R P 1
H00X H 0.9870(4) 0.8719(4) 0.5867(3) 0.0871(16) Uiso 1.000000 R . .
H00W H 0.9035(4) 0.7416(4) 0.4401(3) 0.0869(16) Uiso 1.000000 R . .
H00P H 0.6252(4) 0.8456(4) 0.4407(3) 0.0776(14) Uiso 1.000000 R . .
H00Q H 0.7102(4) 0.9796(4) 0.5855(3) 0.0767(14) Uiso 1.000000 R . .
H00R H 0.8577(4) 0.7466(4) 0.2841(3) 0.0776(14) Uiso 1.000000 R . .
H00J H 0.7872(4) 0.6048(4) 0.1427(3) 0.0706(13) Uiso 1.000000 R . .
H00G H 0.6806(4) 0.5367(4) 0.0027(3) 0.0633(12) Uiso 1.000000 R . .
H00C H 0.6333(4) 0.3960(4) -0.1393(2) 0.0621(12) Uiso 1.000000 R . .
H00F H 0.4050(4) 0.1176(4) -0.0623(2) 0.0640(12) Uiso 1.000000 R . .
H00E H 0.4554(4) 0.2566(4) 0.0812(2) 0.0602(12) Uiso 1.000000 R . .
H00M H 0.3195(4) 0.0265(4) -0.2054(3) 0.0706(13) Uiso 1.000000 R . .
H00N H 0.8263(4) 1.1282(4) 0.7172(3) 0.0710(13) Uiso 1.000000 R . .
H01a H 0.2817(4) 0.3687(4) 0.3749(3) 0.0971(18) Uiso 1.000000 R . .
H01b H 0.2120(4) 0.3020(4) 0.2744(3) 0.0971(18) Uiso 1.000000 R . .
H01f H 0.1090(5) 0.4060(5) 0.3670(4) 0.115(2) Uiso 1.000000 R . .
H01g H 0.2230(5) 0.5361(5) 0.3818(4) 0.115(2) Uiso 1.000000 R . .
H01k H 0.1789(6) 0.5039(6) 0.2302(4) 0.139(2) Uiso 1.000000 R . .
H01l H 0.0620(6) 0.3765(6) 0.2178(4) 0.139(2) Uiso 1.000000 R . .
H01n H -0.020(4) 0.521(5) 0.2294(8) 0.243(5) Uiso 1.000000 GR . .
H01o H -0.016(4) 0.507(4) 0.324(3) 0.243(5) Uiso 1.000000 GR . .
H01p H 0.0873(7) 0.6249(10) 0.310(4) 0.243(5) Uiso 1.000000 GR . .

loop_
_atom_site_aniso_label
_atom_site_aniso_U_11
_atom_site_aniso_U_22
_atom_site_aniso_U_33
_atom_site_aniso_U_12
_atom_site_aniso_U_13
_atom_site_aniso_U_23
Fe01 0.0685(4) 0.0440(3) 0.0510(4) 0.0125(3) 0.0093(3) 0.0142(3)
Fe02 0.0872(5) 0.0642(4) 0.0417(3) 0.0393(4) 0.0082(3) 0.0099(3)
O003 0.0555(18) 0.0570(19) 0.0652(19) 0.0121(15) 0.0124(15) 0.0017(16)
O004 0.093(2) 0.087(2) 0.0496(18) 0.0298(19) 0.0278(17) 0.0075(17)
N005 0.058(2) 0.049(2) 0.058(2) 0.0155(18) 0.0226(18) 0.0082(17)
C006 0.056(2) 0.040(2) 0.041(2) 0.0148(19) 0.0146(19) 0.0145(17)
C007 0.053(2) 0.044(2) 0.038(2) 0.0209(19) 0.0122(18) 0.0108(17)
C008 0.051(2) 0.042(2) 0.044(2) 0.0199(19) 0.0094(19) 0.0105(18)
C009 0.066(3) 0.042(2) 0.042(2) 0.021(2) 0.009(2) 0.0097(18)
C00A 0.053(2) 0.044(2) 0.041(2) 0.021(2) 0.0111(19) 0.0106(18)
C00B 0.056(2) 0.049(2) 0.040(2) 0.028(2) 0.0120(18) 0.0164(18)
C00C 0.064(3) 0.058(3) 0.040(2) 0.029(2) 0.0215(19) 0.020(2)
C00D 0.054(3) 0.047(2) 0.045(2) 0.019(2) 0.006(2) 0.0065(19)
C00E 0.060(3) 0.048(2) 0.042(2) 0.021(2) 0.0183(19) 0.0156(19)
C00F 0.065(3) 0.043(2) 0.044(2) 0.016(2) 0.015(2) 0.0119(19)
C00G 0.059(3) 0.047(2) 0.050(2) 0.019(2) 0.018(2) 0.019(2)
C00H 0.062(3) 0.046(2) 0.042(2) 0.021(2) 0.006(2) 0.0089(19)
C00I 0.058(3) 0.047(2) 0.052(2) 0.022(2) 0.015(2) 0.009(2)
C00J 0.058(3) 0.058(3) 0.048(2) 0.014(2) 0.020(2) 0.013(2)
C00K 0.051(2) 0.057(3) 0.049(2) 0.019(2) 0.005(2) 0.014(2)
C00L 0.065(3) 0.058(3) 0.039(2) 0.034(2) 0.017(2) 0.013(2)
C00M 0.070(3) 0.067(3) 0.045(2) 0.039(3) 0.013(2) 0.013(2)
C00N 0.070(3) 0.051(3) 0.049(2) 0.021(2) 0.006(2) 0.014(2)
C00O 0.082(3) 0.065(3) 0.040(2) 0.043(3) 0.005(2) 0.005(2)
C00P 0.070(3) 0.060(3) 0.056(3) 0.032(2) -0.006(2) 0.006(2)
C00Q 0.078(3) 0.059(3) 0.054(3) 0.042(2) -0.002(2) 0.003(2)
C00R 0.056(3) 0.060(3) 0.051(3) 0.006(2) 0.008(2) 0.009(2)
C00S 0.073(3) 0.054(3) 0.053(3) 0.032(2) 0.022(2) 0.014(2)
C00T 0.079(3) 0.045(2) 0.052(3) 0.012(2) 0.013(2) 0.015(2)
C00U 0.090(4) 0.073(3) 0.042(2) 0.033(3) 0.019(2) 0.014(2)
C00V 0.123(4) 0.065(3) 0.046(3) 0.053(3) 0.025(3) 0.018(2)
C00W 0.075(3) 0.083(3) 0.054(3) 0.045(3) 0.004(2) 0.000(2)
C00X 0.062(3) 0.090(3) 0.056(3) 0.042(3) -0.009(2) 0.001(3)
C00Y 0.067(3) 0.065(3) 0.050(3) -0.000(2) 0.005(2) 0.009(2)
C00Z 0.160(6) 0.084(4) 0.035(2) 0.072(4) 0.013(3) 0.012(3)
N010 0.128(4) 0.115(4) 0.056(3) 0.024(3) 0.042(3) 0.020(3)
C011 0.096(6) 0.083(9) 0.049(5) 0.049(5) 0.019(4) 0.023(6)
C012 0.075(3) 0.045(3) 0.093(4) 0.013(3) 0.019(3) 0.020(3)
C013 0.083(4) 0.091(4) 0.063(3) 0.044(3) -0.006(3) -0.005(3)
C014 0.094(4) 0.064(3) 0.056(3) -0.020(3) 0.005(3) 0.010(3)
C015 0.119(5) 0.092(4) 0.054(3) 0.054(4) -0.020(3) -0.011(3)
C016 0.067(3) 0.075(3) 0.090(4) 0.022(3) 0.002(3) 0.023(3)
C017 0.074(3) 0.067(3) 0.086(4) 0.018(3) 0.040(3) 0.016(3)
C018 0.177(7) 0.040(3) 0.056(3) 0.012(4) 0.030(4) 0.006(2)
C019 0.064(3) 0.098(4) 0.158(6) 0.031(3) 0.026(4) 0.094(5)
C01A 0.144(5) 0.045(3) 0.060(3) 0.037(3) 0.029(3) 0.018(2)
C01B 0.093(4) 0.104(4) 0.043(3) 0.055(3) 0.002(3) 0.002(3)
C01C 0.087(4) 0.108(5) 0.074(4) 0.005(4) 0.010(3) 0.048(4)
C01D 0.087(4) 0.095(4) 0.097(4) 0.033(4) 0.033(4) 0.029(4)
C01E 0.080(4) 0.095(4) 0.092(4) 0.023(3) 0.033(3) 0.018(3)
C01F 0.166(12) 0.114(10) 0.023(5) 0.108(9) -0.002(5) -0.003(5)
N01G 0.188(6) 0.224(7) 0.063(3) 0.158(6) -0.004(3) 0.019(4)
C01H 0.090(6) 0.084(8) 0.035(6) 0.049(6) 0.005(5) 0.009(5)
C01I 0.101(8) 0.109(6) 0.125(7) 0.015(5) 0.000(5) 0.072(6)
C01J 0.100(5) 0.119(5) 0.109(5) 0.035(4) 0.014(4) 0.030(4)
C01K 0.25(2) 0.075(6) 0.095(7) 0.085(11) -0.065(15) -0.008(6)
C01L 0.105(5) 0.201(8) 0.190(8) 0.072(6) 0.039(5) 0.067(7)
C1 0.090(6) 0.084(8) 0.035(6) 0.049(6) 0.005(5) 0.009(5)
C01g 0.166(12) 0.114(10) 0.023(5) 0.108(9) -0.002(5) -0.003(5)
C2 0.25(2) 0.075(6) 0.095(7) 0.085(11) -0.065(15) -0.008(6)
C3 0.101(8) 0.109(6) 0.125(7) 0.015(5) 0.000(5) 0.072(6)
C0 0.096(6) 0.083(9) 0.049(5) 0.049(5) 0.019(4) 0.023(6)

loop_
_atom_type_symbol
_atom_type_scat_dispersion_real
_atom_type_scat_dispersion_imag
_atom_type_scat_Cromer_Mann_a1
_atom_type_scat_Cromer_Mann_a2
_atom_type_scat_Cromer_Mann_a3
_atom_type_scat_Cromer_Mann_a4
_atom_type_scat_Cromer_Mann_b1
_atom_type_scat_Cromer_Mann_b2
_atom_type_scat_Cromer_Mann_b3
_atom_type_scat_Cromer_Mann_b4
_atom_type_scat_Cromer_Mann_c
_atom_type_scat_source
_atom_type_scat_dispersion_source
C 0.00313 0.00162 2.31000 1.02000 1.58860 0.86500 20.84390 10.20750 0.56870 51.65120 0.21560 'International Tables Volume C Table 6.1.1.4 (pp. 500-502)' 'Brennan, Cowan, Rev. Sci. Instrum., 1992, 63, 850'
Fe 0.34785 0.84958 11.76950 7.35730 3.52220 2.30450 4.76110 0.30720 15.35350 76.88050 1.03690 'International Tables Volume C Table 6.1.1.4 (pp. 500-502)' 'Brennan, Cowan, Rev. Sci. Instrum., 1992, 63, 850'
H 0.00000 0.00000 0.49300 0.32291 0.14019 0.04081 10.51090 26.12570 3.14236 57.79970 0.00304 'International Tables Volume C Table 6.1.1.4 (pp. 500-502)' 'Brennan, Cowan, Rev. Sci. Instrum., 1992, 63, 850'
N 0.00612 0.00332 12.21260 3.13220 2.01250 1.16630 0.00570 9.89330 28.99750 0.58260 -11.52900 'International Tables Volume C Table 6.1.1.4 (pp. 500-502)' 'Brennan, Cowan, Rev. Sci. Instrum., 1992, 63, 850'
O 0.01085 0.00610 3.04850 2.28680 1.54630 0.86700 13.27710 5.70110 0.32390 32.90890 0.25080 'International Tables Volume C Table 6.1.1.4 (pp. 500-502)' 'Brennan, Cowan, Rev. Sci. Instrum., 1992, 63, 850'

loop_
_geom_angle_atom_site_label_1
_geom_angle_atom_site_label_2
_geom_angle_atom_site_label_3
_geom_angle
_geom_angle_site_symmetry_1
_geom_angle_site_symmetry_3
_geom_angle_publ_flag
C00Y Fe01 C00T 41.22(17) . . ?
C012 Fe01 C00T 110.60(19) . . ?
C012 Fe01 C00Y 119.2(2) . . ?
C014 Fe01 C00T 68.87(19) . . ?
C014 Fe01 C00Y 40.54(19) . . ?
C014 Fe01 C012 150.6(3) . . ?
C016 Fe01 C00T 118.1(2) . . ?
C016 Fe01 C00Y 151.5(2) . . ?
C016 Fe01 C012 39.82(19) . . ?
C016 Fe01 C014 167.3(2) . . ?
C018 Fe01 C00T 68.73(19) . . ?
C018 Fe01 C00Y 68.0(2) . . ?
C018 Fe01 C012 169.2(3) . . ?
C018 Fe01 C014 40.0(2) . . ?
C018 Fe01 C016 130.2(3) . . ?
C019 Fe01 C00T 132.6(3) . . ?
C019 Fe01 C00Y 110.0(2) . . ?
C019 Fe01 C012 40.9(2) . . ?
C019 Fe01 C014 116.6(3) . . ?
C019 Fe01 C016 67.6(2) . . ?
C019 Fe01 C018 147.3(3) . . ?
C01A Fe01 C00T 41.25(18) . . ?
C01A Fe01 C00Y 69.1(2) . . ?
C01A Fe01 C012 131.4(2) . . ?
C01A Fe01 C014 68.8(2) . . ?
C01A Fe01 C016 108.8(2) . . ?
C01A Fe01 C018 41.1(2) . . ?
C01A Fe01 C019 171.4(3) . . ?
C01C Fe01 C00T 171.4(3) . . ?
C01C Fe01 C00Y 131.3(3) . . ?
C01C Fe01 C012 68.0(2) . . ?
C01C Fe01 C014 107.9(2) . . ?
C01C Fe01 C016 66.7(2) . . ?
C01C Fe01 C018 114.3(2) . . ?
C01C Fe01 C019 40.8(2) . . ?
C01C Fe01 C01A 146.1(3) . . ?
C01D Fe01 C00T 148.8(2) . . ?
C01D Fe01 C00Y 168.1(2) . . ?
C01D Fe01 C012 67.1(2) . . ?
C01D Fe01 C014 129.1(2) . . ?
C01D Fe01 C016 39.6(2) . . ?
C01D Fe01 C018 107.5(3) . . ?
C01D Fe01 C019 67.5(2) . . ?
C01D Fe01 C01A 115.2(3) . . ?
C01D Fe01 C01C 39.3(2) . . ?
C00V Fe02 C00O 41.35(17) . . ?
C011 Fe02 C00O 106.3(6) . . ?
C011 Fe02 C00V 127.5(7) . . ?
C013 Fe02 C00O 41.56(18) . . ?
C013 Fe02 C00V 69.3(2) . . ?
C013 Fe02 C011 117.1(5) . . ?
C015 Fe02 C00O 69.22(19) . . ?
C015 Fe02 C00V 68.6(2) . . ?
C015 Fe02 C011 151.6(6) . . ?
C015 Fe02 C013 40.83(19) . . ?
C01F Fe02 C00O 147.1(5) . . ?
C01F Fe02 C00V 114.9(4) . . ?
C01F Fe02 C011 68.1(5) . . ?
C01F Fe02 C013 170.2(4) . . ?
C01F Fe02 C015 131.1(3) . . ?
C01I Fe02 C00O 129.7(7) . . ?
C01I Fe02 C00V 166.1(8) . . ?
C01I Fe02 C011 39.2(6) . . ?
C01I Fe02 C013 111.1(8) . . ?
C01I Fe02 C015 121.4(8) . . ?
C01I Fe02 C01F 67.1(8) . . ?
C01K Fe02 C00O 168.7(7) . . ?
C01K Fe02 C00V 149.9(7) . . ?
C01K Fe02 C011 66.4(7) . . ?
C01K Fe02 C013 132.7(6) . . ?
C01K Fe02 C015 112.7(6) . . ?
C01K Fe02 C01F 40.0(5) . . ?
C01K Fe02 C01I 39.3(6) . . ?
C1 Fe02 C00O 132.3(7) . . ?
C1 Fe02 C00V 114.6(7) . . ?
C1 Fe02 C011 49.4(9) . . ?
C1 Fe02 C013 166.0(7) . . ?
C1 Fe02 C015 152.8(7) . . ?
C1 Fe02 C01F 21.8(5) . . ?
C1 Fe02 C01I 61.7(11) . . ?
C1 Fe02 C01K 50.1(9) . . ?
C2 Fe02 C00O 152.2(10) . . ?
C2 Fe02 C00V 158.0(13) . . ?
C2 Fe02 C011 72.1(17) . . ?
C2 Fe02 C013 113.2(11) . . ?
C2 Fe02 C015 98.6(13) . . ?
C2 Fe02 C01F 59.4(11) . . ?
C2 Fe02 C01I 35.6(19) . . ?
C2 Fe02 C01K 19.5(13) . . ?
C2 Fe02 C1 68.6(12) . . ?
C3 Fe02 C00O 123.1(15) . . ?
C3 Fe02 C00V 162.6(15) . . ?
C3 Fe02 C011 40(2) . . ?
C3 Fe02 C013 103.7(16) . . ?
C3 Fe02 C015 117.3(16) . . ?
C3 Fe02 C01F 74.7(16) . . ?
C3 Fe02 C01I 8(2) . . ?
C3 Fe02 C01K 45.8(19) . . ?
C3 Fe02 C1 68.4(16) . . ?
C3 Fe02 C2 39.3(11) . . ?
C0 Fe02 C00O 115.9(12) . . ?
C0 Fe02 C00V 131.5(15) . . ?
C0 Fe02 C011 10.5(14) . . ?
C0 Fe02 C013 126.9(10) . . ?
C0 Fe02 C015 156.4(13) . . ?
C0 Fe02 C01F 57.8(10) . . ?
C0 Fe02 C01I 37(2) . . ?
C0 Fe02 C01K 57.7(16) . . ?
C0 Fe02 C1 40.0(9) . . ?
C0 Fe02 C2 65.9(15) . . ?
C0 Fe02 C3 39.7(11) . . ?
C00S N005 C00I 112.1(3) . . ?
C017 N005 C00I 124.5(4) . . ?
C017 N005 C00S 122.9(3) . . ?
C008 C006 C007 126.3(3) . . ?
C00J C006 C007 119.0(3) . . ?
C00J C006 C008 114.7(3) . . ?
C00E C007 C006 122.3(3) . . ?
C00G C007 C006 120.2(3) . . ?
C00G C007 C00E 117.4(3) . . ?
C00A C008 C006 121.8(3) . . ?
C00I C008 C006 130.7(3) . . ?
C00I C008 C00A 107.5(3) . . ?
C00H C009 C00A 125.2(4) . . ?
C00R C009 C00A 114.7(3) . . ?
C00R C009 C00H 120.0(4) . . ?
C009 C00A C008 123.2(3) . . ?
C00S C00A C008 107.4(3) . . ?
C00S C00A C009 129.1(3) . . ?
C00F C00B C00C 117.2(3) . . ?
C00L C00B C00C 121.3(3) . . ?
C00L C00B C00F 121.5(3) . . ?
C00G C00C C00B 121.8(3) . . ?
H00C C00C C00B 119.1(2) . . ?
H00C C00C C00G 119.1(2) . . ?
C00Q C00D C00K 123.2(4) . . ?
C00X C00D C00K 119.9(4) . . ?
C00X C00D C00Q 116.9(4) . . ?
C00F C00E C007 121.2(3) . . ?
H00E C00E C007 119.4(2) . . ?
H00E C00E C00F 119.4(2) . . ?
C00E C00F C00B 121.4(4) . . ?
H00F C00F C00B 119.3(2) . . ?
H00F C00F C00E 119.3(2) . . ?
C00C C00G C007 120.9(4) . . ?
H00G C00G C007 119.6(2) . . ?
H00G C00G C00C 119.6(2) . . ?
C00P C00H C009 123.1(4) . . ?
C00W C00H C009 119.8(4) . . ?
C00W C00H C00P 117.1(4) . . ?
N005 C00I O003 123.6(4) . . ?
C008 C00I O003 130.7(4) . . ?
C008 C00I N005 105.7(3) . . ?
C00R C00J C006 122.9(4) . . ?
H00J C00J C006 118.6(2) . . ?
H00J C00J C00R 118.6(2) . . ?
C00N C00K C00D 126.9(4) . . ?
C01B C00K C00D 113.7(4) . . ?
C01B C00K C00N 119.3(4) . . ?
C00M C00L C00B 125.2(4) . . ?
C00U C00L C00B 115.2(4) . . ?
C00U C00L C00M 119.6(4) . . ?
C00O C00M C00L 130.9(4) . . ?
H00M C00M C00L 114.6(2) . . ?
H00M C00M C00O 114.6(3) . . ?
C00T C00N C00K 129.3(4) . . ?
H00N C00N C00K 115.4(3) . . ?
H00N C00N C00T 115.4(3) . . ?
C00M C00O Fe02 122.7(3) . . ?
C00V C00O Fe02 69.5(2) . . ?
C00V C00O C00M 129.9(4) . . ?
C013 C00O Fe02 68.7(3) . . ?
C013 C00O C00M 123.2(4) . . ?
C013 C00O C00V 106.7(4) . . ?
C00Q C00P C00H 121.4(4) . . ?
H00P C00P C00H 119.3(2) . . ?
H00P C00P C00Q 119.3(3) . . ?
C00P C00Q C00D 121.6(4) . . ?
H00Q C00Q C00D 119.2(2) . . ?
H00Q C00Q C00P 119.2(3) . . ?
C00J C00R C009 122.7(4) . . ?
H00R C00R C009 118.6(2) . . ?
H00R C00R C00J 118.6(2) . . ?
N005 C00S O004 123.7(4) . . ?
C00A C00S O004 129.3(4) . . ?
C00A C00S N005 106.9(3) . . ?
C00N C00T Fe01 125.9(3) . . ?
C00Y C00T Fe01 68.9(2) . . ?
C00Y C00T C00N 130.5(4) . . ?
C01A C00T Fe01 69.0(2) . . ?
C01A C00T C00N 122.6(4) . . ?
C01A C00T C00Y 106.9(4) . . ?
N010 C00U C00L 177.7(5) . . ?
C00O C00V Fe02 69.2(3) . . ?
C00Z C00V Fe02 70.6(3) . . ?
C00Z C00V C00O 107.9(5) . . ?
H00V C00V Fe02 125.73(15) . . ?
H00V C00V C00O 126.1(3) . . ?
H00V C00V C00Z 126.1(3) . . ?
C00X C00W C00H 121.9(4) . . ?
H00W C00W C00H 119.1(2) . . ?
H00W C00W C00X 119.1(3) . . ?
C00W C00X C00D 121.1(4) . . ?
H00X C00X C00D 119.5(2) . . ?
H00X C00X C00W 119.5(3) . . ?
C00T C00Y Fe01 69.9(3) . . ?
C014 C00Y Fe01 69.8(3) . . ?
C014 C00Y C00T 108.4(5) . . ?
H00Y C00Y Fe01 126.07(15) . . ?
H00Y C00Y C00T 125.8(3) . . ?
H00Y C00Y C014 125.8(4) . . ?
C015 C00Z C00V 109.2(4) . . ?
H00Z C00Z C00V 125.4(3) . . ?
H00Z C00Z C015 125.4(3) . . ?
C01H C011 Fe02 71.4(7) . . ?
C01I C011 Fe02 70.3(9) . . ?
C01I C011 C01H 107.1(13) . . ?
H011 C011 Fe02 123.5(5) . . ?
H011 C011 C01H 126.5(9) . . ?
H011 C011 C01I 126.5(11) . . ?
C016 C012 Fe01 70.3(3) . . ?
C019 C012 Fe01 69.7(3) . . ?
C019 C012 C016 107.5(5) . . ?
H012 C012 Fe01 125.39(15) . . ?
H012 C012 C016 126.2(3) . . ?
H012 C012 C019 126.2(4) . . ?
C00O C013 Fe02 69.7(3) . . ?
C015 C013 Fe02 70.4(3) . . ?
C015 C013 C00O 108.3(5) . . ?
H013 C013 Fe02 125.64(16) . . ?
H013 C013 C00O 125.8(3) . . ?
H013 C013 C015 125.8(4) . . ?
C00Y C014 Fe01 69.7(3) . . ?
C018 C014 Fe01 69.4(3) . . ?
C018 C014 C00Y 108.2(5) . . ?
H014 C014 Fe01 126.58(16) . . ?
H014 C014 C00Y 125.9(4) . . ?
H014 C014 C018 125.9(3) . . ?
C00Z C015 Fe02 70.5(3) . . ?
C013 C015 Fe02 68.8(3) . . ?
C013 C015 C00Z 107.9(5) . . ?
H015 C015 Fe02 126.26(17) . . ?
H015 C015 C00Z 126.1(3) . . ?
H015 C015 C013 126.1(4) . . ?
C012 C016 Fe01 69.9(3) . . ?
C01D C016 Fe01 70.4(3) . . ?
C01D C016 C012 109.0(5) . . ?
H016 C016 Fe01 125.80(15) . . ?
H016 C016 C012 125.5(3) . . ?
H016 C016 C01D 125.5(4) . . ?
C01E C017 N005 113.9(4) . . ?
H01a C017 N005 108.8(3) . . ?
H01a C017 C01E 108.8(3) . . ?
H01b C017 N005 108.8(2) . . ?
H01b C017 C01E 108.8(3) . . ?
H01b C017 H01a 107.7 . . ?
C014 C018 Fe01 70.6(3) . . ?
C01A C018 Fe01 70.2(3) . . ?
C01A C018 C014 109.9(5) . . ?
H018 C018 Fe01 125.75(18) . . ?
H018 C018 C014 125.1(3) . . ?
H018 C018 C01A 125.1(4) . . ?
C012 C019 Fe01 69.4(3) . . ?
C01C C019 Fe01 69.4(3) . . ?
C01C C019 C012 106.3(5) . . ?
H019 C019 Fe01 125.87(16) . . ?
H019 C019 C012 126.9(4) . . ?
H019 C019 C01C 126.9(4) . . ?
C00T C01A Fe01 69.7(2) . . ?
C018 C01A Fe01 68.7(3) . . ?
C018 C01A C00T 106.6(5) . . ?
H01c C01A Fe01 126.43(17) . . ?
H01c C01A C00T 126.7(3) . . ?
H01c C01A C018 126.7(4) . . ?
N01G C01B C00K 177.5(7) . . ?
C019 C01C Fe01 69.8(3) . . ?
C01D C01C Fe01 70.8(3) . . ?
C01D C01C C019 108.5(5) . . ?
H01d C01C Fe01 125.33(16) . . ?
H01d C01C C019 125.7(4) . . ?
H01d C01C C01D 125.7(4) . . ?
C016 C01D Fe01 70.0(3) . . ?
C01C C01D Fe01 69.9(3) . . ?
C01C C01D C016 108.7(6) . . ?
H01e C01D Fe01 125.98(17) . . ?
H01e C01D C016 125.6(4) . . ?
H01e C01D C01C 125.6(4) . . ?
C01J C01E C017 114.7(5) . . ?
H01f C01E C017 108.6(3) . . ?
H01f C01E C01J 108.6(3) . . ?
H01g C01E C017 108.6(3) . . ?
H01g C01E C01J 108.6(4) . . ?
H01g C01E H01f 107.6 . . ?
C01H C01F Fe02 70.9(5) . . ?
C01K C01F Fe02 69.3(7) . . ?
C01K C01F C01H 104.6(11) . . ?
H01h C01F Fe02 123.9(3) . . ?
H01h C01F C01H 127.7(7) . . ?
H01h C01F C01K 127.7(10) . . ?
C01F C01H C011 109.1(11) . . ?
H01i C01H C011 125.4(9) . . ?
H01i C01H C01F 125.4(7) . . ?
C011 C01I Fe02 70.5(10) . . ?
C01K C01I Fe02 69.8(9) . . ?
C01K C01I C011 109.1(15) . . ?
H01j C01I Fe02 125.8(8) . . ?
H01j C01I C011 125.4(11) . . ?
H01j C01I C01K 125.4(12) . . ?
C01L C01J C01E 112.2(6) . . ?
H01k C01J C01E 109.2(3) . . ?
H01k C01J C01L 109.2(4) . . ?
H01l C01J C01E 109.2(3) . . ?
H01l C01J C01L 109.2(4) . . ?
H01l C01J H01k 107.9 . . ?
C01F C01K Fe02 70.7(7) . . ?
C01I C01K Fe02 70.9(10) . . ?
C01I C01K C01F 109.8(14) . . ?
H01m C01K Fe02 124.9(6) . . ?
H01m C01K C01F 125.1(10) . . ?
H01m C01K C01I 125.1(12) . . ?
H01n C01L C01J 109.5 . . ?
H01o C01L C01J 109.5 . . ?
H01o C01L H01n 109.5 . . ?
H01p C01L C01J 109.5 . . ?
H01p C01L H01n 109.5 . . ?
H01p C01L H01o 109.5 . . ?
C01g C1 Fe02 71.1(11) . . ?
C0 C1 Fe02 72.6(15) . . ?
C0 C1 C01g 106(2) . . ?
H1 C1 Fe02 121.0(7) . . ?
H1 C1 C01g 127.2(12) . . ?
H1 C1 C0 127(2) . . ?
C2 C01g C1 103(2) . . ?
H01q C01g C1 128.5(12) . . ?
H01q C01g C2 128.5(19) . . ?
C01g C2 Fe02 72.9(15) . . ?
C3 C2 Fe02 70.3(18) . . ?
C3 C2 C01g 114(3) . . ?
H2 C2 Fe02 125.4(13) . . ?
H2 C2 C01g 123.0(19) . . ?
H2 C2 C3 123(2) . . ?
C2 C3 Fe02 70.4(17) . . ?
C0 C3 Fe02 70.7(17) . . ?
C0 C3 C2 108(3) . . ?
H3 C3 Fe02 124.3(16) . . ?
H3 C3 C2 126(2) . . ?
H3 C3 C0 126(2) . . ?
C1 C0 Fe02 67.4(14) . . ?
C3 C0 Fe02 69.6(18) . . ?
C3 C0 C1 110(3) . . ?
H0 C0 Fe02 129.4(13) . . ?
H0 C0 C1 125(2) . . ?
H0 C0 C3 125(2) . . ?

loop_
_geom_bond_atom_site_label_1
_geom_bond_atom_site_label_2
_geom_bond_distance
_geom_bond_site_symmetry_2
_geom_bond_publ_flag
Fe01 C00T 2.040(4) . ?
Fe01 C00Y 2.025(5) . ?
Fe01 C012 2.021(4) . ?
Fe01 C014 2.027(5) . ?
Fe01 C016 2.026(5) . ?
Fe01 C018 2.012(5) . ?
Fe01 C019 2.024(5) . ?
Fe01 C01A 2.031(4) . ?
Fe01 C01C 2.020(5) . ?
Fe01 C01D 2.030(5) . ?
Fe02 C00O 2.018(4) . ?
Fe02 C00V 2.022(4) . ?
Fe02 C011 2.035(14) . ?
Fe02 C013 2.005(5) . ?
Fe02 C015 2.026(5) . ?
Fe02 C01F 2.036(9) . ?
Fe02 C01I 2.032(18) . ?
Fe02 C01K 2.019(15) . ?
Fe02 C1 1.969(19) . ?
Fe02 C2 2.02(3) . ?
Fe02 C3 2.02(3) . ?
Fe02 C0 2.03(3) . ?
O003 C00I 1.203(4) . ?
O004 C00S 1.211(4) . ?
N005 C00I 1.392(5) . ?
N005 C00S 1.383(5) . ?
N005 C017 1.463(5) . ?
C006 C007 1.485(5) . ?
C006 C008 1.397(5) . ?
C006 C00J 1.400(5) . ?
C007 C00E 1.384(5) . ?
C007 C00G 1.393(5) . ?
C008 C00A 1.396(5) . ?
C008 C00I 1.508(5) . ?
C009 C00A 1.382(5) . ?
C009 C00H 1.482(5) . ?
C009 C00R 1.395(5) . ?
C00A C00S 1.489(5) . ?
C00B C00C 1.384(5) . ?
C00B C00F 1.384(5) . ?
C00B C00L 1.483(5) . ?
C00C C00G 1.371(5) . ?
C00C H00C 0.9300 . ?
C00D C00K 1.488(5) . ?
C00D C00Q 1.379(5) . ?
C00D C00X 1.380(6) . ?
C00E C00F 1.378(5) . ?
C00E H00E 0.9300 . ?
C00F H00F 0.9300 . ?
C00G H00G 0.9300 . ?
C00H C00P 1.383(5) . ?
C00H C00W 1.362(6) . ?
C00J C00R 1.374(5) . ?
C00J H00J 0.9300 . ?
C00K C00N 1.337(5) . ?
C00K C01B 1.428(7) . ?
C00L C00M 1.335(5) . ?
C00L C00U 1.424(6) . ?
C00M C00O 1.454(5) . ?
C00M H00M 0.9300 . ?
C00N C00T 1.461(5) . ?
C00N H00N 0.9300 . ?
C00O C00V 1.426(6) . ?
C00O C013 1.427(6) . ?
C00P C00Q 1.378(5) . ?
C00P H00P 0.9300 . ?
C00Q H00Q 0.9300 . ?
C00R H00R 0.9300 . ?
C00T C00Y 1.431(6) . ?
C00T C01A 1.434(6) . ?
C00U N010 1.145(5) . ?
C00V C00Z 1.399(6) . ?
C00V H00V 0.9300 . ?
C00W C00X 1.388(5) . ?
C00W H00W 0.9300 . ?
C00X H00X 0.9300 . ?
C00Y C014 1.404(6) . ?
C00Y H00Y 0.9300 . ?
C00Z C015 1.398(7) . ?
C00Z H00Z 0.9300 . ?
C011 C01H 1.382(18) . ?
C011 C01I 1.36(2) . ?
C011 H011 0.9300 . ?
C012 C016 1.378(6) . ?
C012 C019 1.413(7) . ?
C012 H012 0.9300 . ?
C013 C015 1.406(6) . ?
C013 H013 0.9300 . ?
C014 C018 1.382(8) . ?
C014 H014 0.9300 . ?
C015 H015 0.9300 . ?
C016 C01D 1.373(7) . ?
C016 H016 0.9300 . ?
C017 C01E 1.512(7) . ?
C017 H01a 0.9700 . ?
C017 H01b 0.9700 . ?
C018 C01A 1.418(7) . ?
C018 H018 0.9300 . ?
C019 C01C 1.411(8) . ?
C019 H019 0.9300 . ?
C01A H01c 0.9300 . ?
C01B N01G 1.136(6) . ?
C01C C01D 1.363(8) . ?
C01C H01d 0.9300 . ?
C01D H01e 0.9300 . ?
C01E C01J 1.467(7) . ?
C01E H01f 0.9700 . ?
C01E H01g 0.9700 . ?
C01F C01H 1.415(10) . ?
C01F C01K 1.388(17) . ?
C01F H01h 0.9300 . ?
C01H H01i 0.9300 . ?
C01I C01K 1.36(2) . ?
C01I H01j 0.9300 . ?
C01J C01L 1.551(9) . ?
C01J H01k 0.9700 . ?
C01J H01l 0.9700 . ?
C01K H01m 0.9300 . ?
C01L H01n 0.9600 . ?
C01L H01o 0.9600 . ?
C01L H01p 0.9600 . ?
C1 C01g 1.54(2) . ?
C1 C0 1.37(3) . ?
C1 H1 0.9300 . ?
C01g C2 1.33(3) . ?
C01g H01q 0.9300 . ?
C2 C3 1.36(3) . ?
C2 H2 0.9300 . ?
C3 C0 1.38(3) . ?
C3 H3 0.9300 . ?
C0 H0 0.9300 . ?

loop_
_geom_torsion_atom_site_label_1
_geom_torsion_atom_site_label_2
_geom_torsion_atom_site_label_3
_geom_torsion_atom_site_label_4
_geom_torsion
_geom_torsion_site_symmetry_1
_geom_torsion_site_symmetry_2
_geom_torsion_site_symmetry_3
_geom_torsion_site_symmetry_4
_geom_torsion_publ_flag
Fe01 C00T C00N C00K -88.0(4) . . . . ?
Fe01 C00T C00Y C014 -59.4(3) . . . . ?
Fe01 C00T C01A C018 59.1(3) . . . . ?
Fe01 C00Y C00T C00N -119.8(2) . . . . ?
Fe01 C00Y C00T C01A 58.8(3) . . . . ?
Fe01 C00Y C014 C018 -58.9(4) . . . . ?
Fe01 C012 C016 C01D -59.7(3) . . . . ?
Fe01 C012 C019 C01C 59.9(3) . . . . ?
Fe01 C014 C00Y C00T 59.5(3) . . . . ?
Fe01 C014 C018 C01A -59.4(3) . . . . ?
Fe01 C016 C012 C019 60.0(3) . . . . ?
Fe01 C016 C01D C01C -59.4(3) . . . . ?
Fe01 C018 C014 C00Y 59.1(3) . . . . ?
Fe01 C018 C01A C00T -59.7(3) . . . . ?
Fe01 C019 C012 C016 -60.4(3) . . . . ?
Fe01 C019 C01C C01D 60.4(3) . . . . ?
Fe01 C01A C00T C00N 120.0(2) . . . . ?
Fe01 C01A C00T C00Y -58.6(3) . . . . ?
Fe01 C01A C018 C014 59.6(4) . . . . ?
Fe01 C01C C019 C012 -60.0(3) . . . . ?
Fe01 C01C C01D C016 59.5(3) . . . . ?
Fe01 C01D C016 C012 59.4(3) . . . . ?
Fe01 C01D C01C C019 -59.8(3) . . . . ?
Fe02 C00O C00M C00L 101.6(4) . . . . ?
Fe02 C00O C00V C00Z 60.3(3) . . . . ?
Fe02 C00O C013 C015 -60.1(3) . . . . ?
Fe02 C00V C00O C00M 116.1(3) . . . . ?
Fe02 C00V C00O C013 -58.9(3) . . . . ?
Fe02 C00V C00Z C015 57.8(4) . . . . ?
Fe02 C011 C01H C01F -57.2(8) . . . . ?
Fe02 C011 C01I C01K 59.4(14) . . . . ?
Fe02 C013 C00O C00M -116.0(2) . . . . ?
Fe02 C013 C00O C00V 59.4(3) . . . . ?
Fe02 C013 C015 C00Z -59.9(4) . . . . ?
Fe02 C015 C00Z C00V -57.7(3) . . . . ?
Fe02 C015 C013 C00O 59.6(3) . . . . ?
Fe02 C01F C01H C011 57.4(9) . . . . ?
Fe02 C01F C01K C01I -60.3(14) . . . . ?
Fe02 C01I C011 C01H -62.3(10) . . . . ?
Fe02 C01I C01K C01F 60.2(11) . . . . ?
Fe02 C01K C01F C01H 62.6(7) . . . . ?
Fe02 C01K C01I C011 -59.8(15) . . . . ?
Fe02 C1 C01g C2 -59(2) . . . . ?
Fe02 C1 C0 C3 57(3) . . . . ?
Fe02 C2 C01g C1 55.6(18) . . . . ?
Fe02 C2 C3 C0 -61(3) . . . . ?
Fe02 C3 C2 C01g 60(3) . . . . ?
Fe02 C3 C0 C1 -56(2) . . . . ?
Fe02 C0 C1 C01g -63.9(18) . . . . ?
Fe02 C0 C3 C2 61(3) . . . . ?
O003 C00I N005 C00S -175.7(4) . . . . ?
O003 C00I N005 C017 11.8(6) . . . . ?
O003 C00I C008 C006 -8.2(6) . . . . ?
O003 C00I C008 C00A 172.7(5) . . . . ?
O004 C00S N005 C00I -176.5(4) . . . . ?
O004 C00S N005 C017 -3.8(6) . . . . ?
O004 C00S C00A C008 172.5(5) . . . . ?
O004 C00S C00A C009 -1.7(6) . . . . ?
N005 C00I C008 C006 173.2(3) . . . . ?
N005 C00I C008 C00A -5.9(4) . . . . ?
N005 C00S C00A C008 -4.6(4) . . . . ?
N005 C00S C00A C009 -178.7(3) . . . . ?
N005 C017 C01E C01J 68.4(5) . . . . ?
C006 C007 C00E C00F -178.5(4) . . . . ?
C006 C007 C00G C00C 177.7(4) . . . . ?
C006 C008 C00A C009 1.7(5) . . . . ?
C006 C008 C00A C00S -172.9(4) . . . . ?
C006 C00J C00R C009 0.3(5) . . . . ?
C007 C00E C00F C00B 0.2(5) . . . . ?
C007 C00G C00C C00B 1.6(5) . . . . ?
C008 C00A C009 C00H -177.4(4) . . . . ?
C008 C00A C009 C00R -0.2(5) . . . . ?
C009 C00H C00P C00Q 177.7(4) . . . . ?
C009 C00H C00W C00X -176.8(4) . . . . ?
C00B C00L C00M C00O -177.4(4) . . . . ?
C00D C00K C00N C00T -178.8(4) . . . . ?
C00D C00Q C00P C00H -1.0(5) . . . . ?
C00D C00X C00W C00H -0.8(6) . . . . ?
C00K C00N C00T C00Y 3.8(6) . . . . ?
C00K C00N C00T C01A -174.5(5) . . . . ?
C00L C00M C00O C00V 12.0(6) . . . . ?
C00L C00M C00O C013 -173.8(5) . . . . ?
C00M C00O C00V C00Z 176.3(5) . . . . ?
C00M C00O C013 C015 -176.1(5) . . . . ?
C00N C00T C00Y C014 -179.2(5) . . . . ?
C00N C00T C01A C018 179.1(5) . . . . ?
C00O C00V C00Z C015 -1.6(4) . . . . ?
C00O C013 C015 C00Z -0.2(5) . . . . ?
C00T C00Y C014 C018 0.6(4) . . . . ?
C00T C01A C018 C014 -0.1(4) . . . . ?
C00V C00Z C015 C013 1.1(4) . . . . ?
C00Y C014 C018 C01A -0.3(4) . . . . ?
C011 C01H C01F C01K -4.1(12) . . . . ?
C011 C01I C01K C01F 0(2) . . . . ?
C012 C016 C01D C01C 0.0(5) . . . . ?
C012 C019 C01C C01D 0.4(4) . . . . ?
C016 C01D C01C C019 -0.3(5) . . . . ?
C017 C01E C01J C01L -177.7(5) . . . . ?
C1 C01g C2 C3 -3(3) . . . . ?
C1 C0 C3 C2 6(4) . . . . ?
C01g C2 C3 C0 -1(4) . . . . ?

loop_
_restr_equal_distance_atom_site_label_1
_restr_equal_distance_atom_site_label_2
_restr_equal_distance_site_symmetry_2
_restr_equal_distance_class_id
Fe02 C011 1 1
Fe02 C011 1 11
Fe02 C01F 1 12
Fe02 C01F 1 2
Fe02 C01H 1 3
Fe02 C01H 1 13
Fe02 C01I 1 14
Fe02 C01I 1 4
Fe02 C01K 1 5
Fe02 C01K 1 15
Fe02 C1 1 3
Fe02 C1 1 13
Fe02 C01g 1 2
Fe02 C01g 1 12
Fe02 C2 1 15
Fe02 C2 1 5
Fe02 C3 1 14
Fe02 C3 1 4
Fe02 C0 1 11
Fe02 C0 1 1
C011 C01F 1 16
C011 C01H 1 6
C011 C01I 1 7
C011 C01K 1 17
C01F C01H 1 8
C01F C01I 1 18
C01F C01K 1 9
C01H C01I 1 19
C01H C01K 1 20
C01I C01K 1 10
C1 C2 1 20
C1 C3 1 19
C01g C1 1 8
C01g C2 1 9
C01g C3 1 18
C3 C2 1 10
C0 C1 1 6
C0 C01g 1 16
C0 C2 1 17
C0 C3 1 7

loop_
_restr_equal_distance_class_class_id
_restr_equal_distance_class_target_weight_param
_restr_equal_distance_class_average
_restr_equal_distance_class_esd
_restr_equal_distance_class_diff_max
1 0.0200 2.0351 0.0002 0.0002
2 0.0200 2.0525 0.0160 0.0160
3 0.0200 2.0166 0.0477 0.0477
4 0.0200 2.0269 0.0052 0.0052
5 0.0200 2.0206 0.0020 0.0020
6 0.0200 1.3768 0.0053 0.0053
7 0.0200 1.3707 0.0060 0.0060
8 0.0200 1.4765 0.0613 0.0613
9 0.0200 1.3601 0.0275 0.0275
10 0.0200 1.3605 0.0011 0.0011
11 0.0400 2.0351 0.0002 0.0002
12 0.0400 2.0525 0.0160 0.0160
13 0.0400 2.0166 0.0477 0.0477
14 0.0400 2.0269 0.0052 0.0052
15 0.0400 2.0206 0.0020 0.0020
16 0.0400 2.2989 0.0196 0.0196
17 0.0400 2.2145 0.0067 0.0067
18 0.0400 2.2534 0.0037 0.0037
19 0.0400 2.2269 0.0175 0.0175
20 0.0400 2.2336 0.0153 0.0153
